data_7049435
loop_
_publ_author_name
'Rosenzweig, Michael W.'
'H\"ummer, Julian'
'Scheurer, Andreas'
'Lamsfus, Carlos Alvarez'
'Heinemann, Frank W.'
'Maron, Laurent'
'Mazzanti, Marinella'
'Meyer, Karsten'

_publ_section_title
;
 A complete series of uranium(iv) complexes with terminal
 hydrochalcogenido (EH) and chalcogenido (E) ligands E = O, S, Se, Te.
;
_journal_issue 29
_journal_name_full 'Dalton transactions (Cambridge, England : 2003)'
_journal_page_first 10853
_journal_page_last 10864
_journal_paper_doi 10.1039/c9dt00530g
_journal_volume 48
_journal_year 2019
_chemical_formula_moiety 'C60 H79 N3 O4 U, 2(C4 H8 O)'
_chemical_formula_sum 'C68 H95 N3 O6 U'
_chemical_formula_weight 1288.49
_space_group_crystal_system triclinic
_space_group_IT_number 2
_space_group_name_Hall '-P 1'
_space_group_name_H-M_alt 'P -1'
_symmetry_space_group_name_Hall '-P 1'
_symmetry_space_group_name_H-M 'P -1'
_atom_sites_solution_hydrogens mixed
_audit_creation_date 2019-01-24
_audit_creation_method
;
Olex2 1.2
(compiled 2018.05.29 svn.r3508 for OlexSys, GUI svn.r5506)
;
_audit_update_record
;
2019-01-25 deposited with the CCDC.    2019-03-25 downloaded from the CCDC.
;
_cell_angle_alpha 75.002(3)
_cell_angle_beta 83.542(3)
_cell_angle_gamma 80.041(3)
_cell_formula_units_Z 2
_cell_length_a 10.4689(11)
_cell_length_b 12.8625(13)
_cell_length_c 23.576(2)
_cell_measurement_reflns_used 9751
_cell_measurement_temperature 100(2)
_cell_measurement_theta_max 24.13
_cell_measurement_theta_min 2.23
_cell_volume 3012.6(5)
_computing_cell_refinement 'Bruker SAINT'
_computing_data_collection 'Bruker APEX2'
_computing_data_reduction 'Bruker SAINT'
_computing_molecular_graphics 'SHELXTL 6.12 (Bruker AXS, 2002)'
_computing_publication_material 'Olex2 (Dolomanov et al., 2009)'
_computing_structure_refinement 'SHELXL-2016/6 (Sheldrick, 2015)'
_computing_structure_solution 'SHELX XT 2014/5 (Sheldrick, 2015)'
_diffrn_ambient_temperature 100(2)
_diffrn_detector_area_resol_mean 83.33
_diffrn_measured_fraction_theta_full 1.000
_diffrn_measured_fraction_theta_max 0.994
_diffrn_measurement_device_type 'Bruker Kappa APEX II CCD area detector'
_diffrn_measurement_method 'phi and omega scans'
_diffrn_radiation_monochromator 'Quazar focussing montel optics'
_diffrn_radiation_source 'ImuS micro-focus tube'
_diffrn_radiation_type MoK\a
_diffrn_radiation_wavelength 0.71073
_diffrn_reflns_av_R_equivalents 0.0698
_diffrn_reflns_av_unetI/netI 0.0534
_diffrn_reflns_Laue_measured_fraction_full 1.000
_diffrn_reflns_Laue_measured_fraction_max 0.994
_diffrn_reflns_limit_h_max 13
_diffrn_reflns_limit_h_min -13
_diffrn_reflns_limit_k_max 16
_diffrn_reflns_limit_k_min -15
_diffrn_reflns_limit_l_max 30
_diffrn_reflns_limit_l_min -30
_diffrn_reflns_number 83017
_diffrn_reflns_point_group_measured_fraction_full 1.000
_diffrn_reflns_point_group_measured_fraction_max 0.994
_diffrn_reflns_theta_full 25.242
_diffrn_reflns_theta_max 27.205
_diffrn_reflns_theta_min 1.658
_exptl_absorpt_coefficient_mu 2.748
_exptl_absorpt_correction_T_max 0.7455
_exptl_absorpt_correction_T_min 0.6648
_exptl_absorpt_correction_type multi-scan
_exptl_absorpt_process_details
;
SADABS-2014/4 (Bruker,2014/4) was used for absorption correction.
wR2(int) was 0.0697 before and 0.0564 after correction.
The Ratio of minimum to maximum transmission is 0.8918.
The \l/2 correction factor is 0.00150.
;
_exptl_crystal_colour green
_exptl_crystal_density_diffrn 1.420
_exptl_crystal_density_method 'not measured'
_exptl_crystal_description block
_exptl_crystal_F_000 1328
_exptl_crystal_size_max 0.1
_exptl_crystal_size_mid 0.07
_exptl_crystal_size_min 0.03
_refine_diff_density_max 3.308
_refine_diff_density_min -1.977
_refine_diff_density_rms 0.120
_refine_ls_extinction_method none
_refine_ls_goodness_of_fit_ref 1.097
_refine_ls_hydrogen_treatment mixed
_refine_ls_matrix_type full
_refine_ls_number_parameters 755
_refine_ls_number_reflns 13383
_refine_ls_number_restraints 210
_refine_ls_restrained_S_all 1.095
_refine_ls_R_factor_all 0.0523
_refine_ls_R_factor_gt 0.0390
_refine_ls_shift/su_max 0.001
_refine_ls_shift/su_mean 0.000
_refine_ls_structure_factor_coef Fsqd
_refine_ls_weighting_details 'w=1/[\s^2^(Fo^2^)+(0.0252P)^2^+7.5131P] where P=(Fo^2^+2Fc^2^)/3'
_refine_ls_weighting_scheme calc
_refine_ls_wR_factor_gt 0.0774
_refine_ls_wR_factor_ref 0.0811
_reflns_Friedel_coverage 0.000
_reflns_number_gt 11542
_reflns_number_total 13383
_reflns_threshold_expression 'I > 2\s(I)'
_cod_data_source_file c9dt00530g2.cif
_cod_data_source_block mr1522
_cod_depositor_comments 'Adding full bibliography for 7049435--7049440.cif.'
_cod_database_code 7049435
_shelx_shelxl_version_number 2016/6
_shelx_space_group_comment
;
The symmetry employed for this shelxl refinement is uniquely defined
by the following loop, which should always be used as a source of
symmetry information in preference to the above space-group names.
They are only intended as comments.
;
_shelx_estimated_absorpt_t_max 0.922
_shelx_estimated_absorpt_t_min 0.771
_olex2_refinement_description
;
1. Fixed Uiso
 At 1.2 times of:
  All C(H) groups, All C(H,H) groups
 At 1.5 times of:
  All C(H,H,H) groups, All O(H) groups
2. Uiso/Uaniso restraints and constraints
O100 \\sim C101 \\sim C102 \\sim C103 \\sim C104: within 2A with sigma of 0.01
and sigma for terminal atoms of 0.02
O200 \\sim C201 \\sim C202 \\sim C203 \\sim C204 \\sim O210 \\sim C211 \\sim
C212 \\sim C213 \\sim C214: within 2A with sigma of 0.01 and sigma for terminal
atoms of 0.02
3. Same fragment restrains
{O100, C101, C102, C103, C104} sigma for 1-2: 0.02, 1-3: 0.04
as
{O200, C201, C202, C203, C204}
{O100, C101, C102, C103, C104} sigma for 1-2: 0.02, 1-3: 0.04
as
{O210, C211, C212, C213, C214}
4. Others
 Sof(O210)=Sof(C211)=Sof(H21C)=Sof(H21D)=Sof(C212)=Sof(H21E)=Sof(H21F)=
 Sof(C213)=Sof(H21G)=Sof(H21H)=Sof(C214)=Sof(H21I)=Sof(H21J)=1-FVAR(1)
 Sof(O200)=Sof(C201)=Sof(H20C)=Sof(H20D)=Sof(C202)=Sof(H20E)=Sof(H20F)=
 Sof(C203)=Sof(H20G)=Sof(H20H)=Sof(C204)=Sof(H20I)=Sof(H20J)=FVAR(1)
5.a Ternary CH refined with riding coordinates:
 C15(H15), C16(H16), C17(H17), C33(H33), C34(H34), C35(H35), C51(H51),
 C52(H52), C53(H53)
5.b Secondary CH2 refined with riding coordinates:
 C1(H1A,H1B), C2(H2A,H2B), C3(H3A,H3B), C4(H4A,H4B), C5(H5A,H5B), C6(H6A,H6B),
 C7(H7A,H7B), C18(H18A,H18B), C19(H19A,H19B), C20(H20A,H20B), C21(H21A,H21B),
 C22(H22A,H22B), C23(H23A,H23B), C25(H25A,H25B), C36(H36A,H36B), C37(H37A,H37B),
  C38(H38A,H38B), C39(H39A,H39B), C40(H40A,H40B), C41(H41A,H41B), C43(H43A,
 H43B), C54(H54A,H54B), C55(H55A,H55B), C56(H56A,H56B), C57(H57A,H57B),
 C58(H58A,H58B), C59(H59A,H59B), C101(H10A,H10B), C102(H10C,H10D), C103(H10E,
 H10F), C104(H10G,H10H), C201(H20C,H20D), C202(H20E,H20F), C203(H20G,H20H),
 C204(H20I,H20J), C211(H21C,H21D), C212(H21E,H21F), C213(H21G,H21H), C214(H21I,
 H21J)
5.c Aromatic/amide H refined with riding coordinates:
 C11(H11), C13(H13), C29(H29), C31(H31), C47(H47), C49(H49)
5.d Idealised Me refined as rotating group:
 C24(H24A,H24B,H24C), C42(H42A,H42B,H42C), C60(H60A,H60B,H60C)
;
_olex2_submission_special_instructions 'No special instructions were received'

loop_
_space_group_symop_operation_xyz
'x, y, z'
'-x, -y, -z'

loop_
_atom_site_label
_atom_site_type_symbol
_atom_site_fract_x
_atom_site_fract_y
_atom_site_fract_z
_atom_site_U_iso_or_equiv
_atom_site_adp_type
_atom_site_occupancy
_atom_site_site_symmetry_order
_atom_site_calc_flag
_atom_site_refinement_flags_posn
_atom_site_refinement_flags_adp
_atom_site_refinement_flags_occupancy
_atom_site_disorder_assembly
_atom_site_disorder_group
U1 U 0.11648(2) 0.39551(2) 0.26776(2) 0.01353(5) Uani 1 1 d . . . . .
O1 O 0.1732(3) 0.5548(2) 0.22373(12) 0.0183(6) Uani 1 1 d . . . . .
O2 O 0.1321(3) 0.2652(2) 0.22163(12) 0.0174(6) Uani 1 1 d . . . . .
O3 O 0.0006(3) 0.3786(2) 0.35261(11) 0.0189(6) Uani 1 1 d . . . . .
O4 O -0.0598(3) 0.4560(2) 0.22987(13) 0.0221(7) Uani 1 1 d . . . . .
H4 H -0.130(5) 0.475(4) 0.216(2) 0.033 Uiso 1 1 d R . . . .
N1 N 0.2942(3) 0.4449(3) 0.32965(14) 0.0175(7) Uani 1 1 d . . . . .
N2 N 0.3688(3) 0.3257(3) 0.23942(15) 0.0177(7) Uani 1 1 d . . . . .
N3 N 0.2340(3) 0.2262(3) 0.34935(15) 0.0189(7) Uani 1 1 d . . . . .
C1 C 0.4313(4) 0.4305(3) 0.30522(19) 0.0219(9) Uani 1 1 d . . . . .
H1A H 0.481456 0.368656 0.332133 0.026 Uiso 1 1 calc R . . . .
H1B H 0.469235 0.496750 0.303428 0.026 Uiso 1 1 calc R . . . .
C2 C 0.4451(4) 0.4096(3) 0.24453(19) 0.0206(9) Uani 1 1 d . . . . .
H2A H 0.416590 0.478508 0.215674 0.025 Uiso 1 1 calc R . . . .
H2B H 0.538039 0.386001 0.234273 0.025 Uiso 1 1 calc R . . . .
C3 C 0.4218(4) 0.2158(3) 0.27436(19) 0.0227(9) Uani 1 1 d . . . . .
H3A H 0.490169 0.223346 0.298195 0.027 Uiso 1 1 calc R . . . .
H3B H 0.463189 0.171074 0.246944 0.027 Uiso 1 1 calc R . . . .
C4 C 0.3201(4) 0.1562(3) 0.31523(19) 0.0215(9) Uani 1 1 d . . . . .
H4A H 0.266432 0.129532 0.291573 0.026 Uiso 1 1 calc R . . . .
H4B H 0.364608 0.092063 0.342913 0.026 Uiso 1 1 calc R . . . .
C5 C 0.3075(4) 0.2550(3) 0.39214(18) 0.0210(9) Uani 1 1 d . . . . .
H5A H 0.401744 0.233509 0.383487 0.025 Uiso 1 1 calc R . . . .
H5B H 0.283650 0.213127 0.432352 0.025 Uiso 1 1 calc R . . . .
C6 C 0.2813(4) 0.3753(3) 0.39030(18) 0.0208(9) Uani 1 1 d . . . . .
H6A H 0.192275 0.393291 0.407749 0.025 Uiso 1 1 calc R . . . .
H6B H 0.343034 0.391525 0.414569 0.025 Uiso 1 1 calc R . . . .
C7 C 0.2490(4) 0.5603(3) 0.33278(17) 0.0193(9) Uani 1 1 d . . . . .
H7A H 0.292258 0.574102 0.364792 0.023 Uiso 1 1 calc R . . . .
H7B H 0.154405 0.568699 0.343779 0.023 Uiso 1 1 calc R . . . .
C8 C 0.2735(4) 0.6456(3) 0.27769(17) 0.0174(8) Uani 1 1 d . . . . .
C9 C 0.2291(4) 0.6412(3) 0.22413(18) 0.0169(8) Uani 1 1 d . . . . .
C10 C 0.2451(4) 0.7252(3) 0.17286(18) 0.0176(8) Uani 1 1 d . . . . .
C11 C 0.3052(4) 0.8102(3) 0.17816(19) 0.0204(9) Uani 1 1 d . . . . .
H11 H 0.316627 0.867177 0.144028 0.024 Uiso 1 1 calc R . . . .
C12 C 0.3500(4) 0.8171(3) 0.23069(19) 0.0209(9) Uani 1 1 d . . . . .
C13 C 0.3321(4) 0.7337(3) 0.27987(18) 0.0195(9) Uani 1 1 d . . . . .
H13 H 0.360552 0.736545 0.316240 0.023 Uiso 1 1 calc R . . . .
C14 C 0.1970(4) 0.7227(3) 0.11421(18) 0.0211(9) Uani 1 1 d . . . . .
C15 C 0.0039(5) 0.7147(5) 0.0611(2) 0.0448(14) Uani 1 1 d . . . . .
H15 H -0.091960 0.713353 0.065566 0.054 Uiso 1 1 calc R . . . .
C16 C 0.2193(6) 0.6120(4) 0.0371(2) 0.0425(14) Uani 1 1 d . . . . .
H16 H 0.264370 0.543665 0.026614 0.051 Uiso 1 1 calc R . . . .
C17 C 0.1797(5) 0.8146(4) 0.0059(2) 0.0386(13) Uani 1 1 d . . . . .
H17 H 0.199390 0.879688 -0.025631 0.046 Uiso 1 1 calc R . . . .
C18 C 0.0496(4) 0.7214(4) 0.1199(2) 0.0304(11) Uani 1 1 d . . . . .
H18A H 0.003650 0.788400 0.130636 0.036 Uiso 1 1 calc R . . . .
H18B H 0.028344 0.658071 0.151469 0.036 Uiso 1 1 calc R . . . .
C19 C 0.2271(5) 0.8208(4) 0.06421(18) 0.0259(10) Uani 1 1 d . . . . .
H19A H 0.322009 0.822232 0.059453 0.031 Uiso 1 1 calc R . . . .
H19B H 0.183852 0.889008 0.074478 0.031 Uiso 1 1 calc R . . . .
C20 C 0.0732(6) 0.6114(5) 0.0449(2) 0.0537(17) Uani 1 1 d . . . . .
H20A H 0.041799 0.606040 0.007798 0.064 Uiso 1 1 calc R . . . .
H20B H 0.053466 0.547160 0.076215 0.064 Uiso 1 1 calc R . . . .
C21 C 0.2512(6) 0.7109(4) -0.0111(2) 0.0436(14) Uani 1 1 d . . . . .
H21A H 0.223210 0.707103 -0.049154 0.052 Uiso 1 1 calc R . . . .
H21B H 0.346133 0.711958 -0.015404 0.052 Uiso 1 1 calc R . . . .
C22 C 0.2648(5) 0.6193(4) 0.09521(19) 0.0283(10) Uani 1 1 d . . . . .
H22A H 0.359991 0.619145 0.090909 0.034 Uiso 1 1 calc R . . . .
H22B H 0.246616 0.554285 0.126360 0.034 Uiso 1 1 calc R . . . .
C23 C 0.0335(6) 0.8137(5) 0.0128(2) 0.0485(15) Uani 1 1 d . . . . .
H23A H 0.002445 0.810475 -0.024749 0.058 Uiso 1 1 calc R . . . .
H23B H -0.011902 0.881076 0.023275 0.058 Uiso 1 1 calc R . . . .
C24 C 0.4160(5) 0.9113(4) 0.2331(2) 0.0329(12) Uani 1 1 d . . . . .
H24A H 0.504012 0.903148 0.213979 0.049 Uiso 1 1 calc GR . . . .
H24B H 0.420794 0.912080 0.274225 0.049 Uiso 1 1 calc GR . . . .
H24C H 0.365983 0.979738 0.212547 0.049 Uiso 1 1 calc GR . . . .
C25 C 0.3758(4) 0.3283(3) 0.17561(18) 0.0201(9) Uani 1 1 d . . . . .
H25A H 0.468330 0.324014 0.160746 0.024 Uiso 1 1 calc R . . . .
H25B H 0.330648 0.399963 0.154888 0.024 Uiso 1 1 calc R . . . .
C26 C 0.3201(4) 0.2417(3) 0.15823(18) 0.0169(8) Uani 1 1 d . . . . .
C27 C 0.1965(4) 0.2163(3) 0.18019(17) 0.0164(8) Uani 1 1 d . . . . .
C28 C 0.1418(4) 0.1425(3) 0.15867(17) 0.0164(8) Uani 1 1 d . . . . .
C29 C 0.2126(4) 0.1010(3) 0.11379(18) 0.0198(9) Uani 1 1 d . . . . .
H29 H 0.175260 0.053371 0.097934 0.024 Uiso 1 1 calc R . . . .
C30 C 0.3349(4) 0.1254(3) 0.09096(18) 0.0220(9) Uani 1 1 d . . . . .
C31 C 0.3885(4) 0.1954(3) 0.11430(18) 0.0203(9) Uani 1 1 d . . . . .
H31 H 0.473032 0.211918 0.100141 0.024 Uiso 1 1 calc R . . . .
C32 C 0.0103(4) 0.1079(3) 0.18397(17) 0.0167(8) Uani 1 1 d . . . . .
C33 C -0.2284(4) 0.1744(4) 0.20243(19) 0.0234(10) Uani 1 1 d . . . . .
H33 H -0.296798 0.240195 0.197052 0.028 Uiso 1 1 calc R . . . .
C34 C -0.1152(4) 0.0197(4) 0.2763(2) 0.0327(12) Uani 1 1 d . . . . .
H34 H -0.109382 -0.014950 0.319251 0.039 Uiso 1 1 calc R . . . .
C35 C -0.1607(4) -0.0080(4) 0.1809(2) 0.0274(10) Uani 1 1 d . . . . .
H35 H -0.183558 -0.060898 0.160583 0.033 Uiso 1 1 calc R . . . .
C36 C -0.0983(4) 0.2082(3) 0.17565(18) 0.0188(9) Uani 1 1 d . . . . .
H36A H -0.076215 0.262280 0.194728 0.023 Uiso 1 1 calc R . . . .
H36B H -0.104407 0.242762 0.133141 0.023 Uiso 1 1 calc R . . . .
C37 C -0.0304(4) 0.0252(4) 0.1548(2) 0.0241(9) Uani 1 1 d . . . . .
H37A H -0.035352 0.057772 0.112067 0.029 Uiso 1 1 calc R . . . .
H37B H 0.036701 -0.040344 0.159992 0.029 Uiso 1 1 calc R . . . .
C38 C -0.2185(4) 0.1220(4) 0.26834(19) 0.0305(11) Uani 1 1 d . . . . .
H38A H -0.303663 0.102196 0.286503 0.037 Uiso 1 1 calc R . . . .
H38B H -0.193942 0.174315 0.287981 0.037 Uiso 1 1 calc R . . . .
C39 C -0.1540(5) -0.0611(4) 0.2464(2) 0.0375(13) Uani 1 1 d . . . . .
H39A H -0.089062 -0.128128 0.252412 0.045 Uiso 1 1 calc R . . . .
H39B H -0.239624 -0.081244 0.263595 0.045 Uiso 1 1 calc R . . . .
C40 C 0.0161(4) 0.0518(4) 0.25001(19) 0.0250(10) Uani 1 1 d . . . . .
H40A H 0.082962 -0.013877 0.255287 0.030 Uiso 1 1 calc R . . . .
H40B H 0.041291 0.101952 0.270906 0.030 Uiso 1 1 calc R . . . .
C41 C -0.2657(4) 0.0926(4) 0.1725(2) 0.0257(10) Uani 1 1 d . . . . .
H41A H -0.273555 0.126154 0.129994 0.031 Uiso 1 1 calc R . . . .
H41B H -0.350661 0.071261 0.190009 0.031 Uiso 1 1 calc R . . . .
C42 C 0.4086(5) 0.0756(4) 0.0434(2) 0.0343(12) Uani 1 1 d . . . . .
H42A H 0.457602 0.004769 0.061372 0.051 Uiso 1 1 calc GR . . . .
H42B H 0.468888 0.123791 0.020445 0.051 Uiso 1 1 calc GR . . . .
H42C H 0.347192 0.065815 0.017412 0.051 Uiso 1 1 calc GR . . . .
C43 C 0.1274(4) 0.1653(3) 0.38089(18) 0.0213(9) Uani 1 1 d . . . . .
H43A H 0.166628 0.091046 0.401103 0.026 Uiso 1 1 calc R . . . .
H43B H 0.071660 0.157829 0.351333 0.026 Uiso 1 1 calc R . . . .
C44 C 0.0424(4) 0.2159(3) 0.42557(18) 0.0209(9) Uani 1 1 d . . . . .
C45 C -0.0231(4) 0.3225(3) 0.40769(17) 0.0173(8) Uani 1 1 d . . . . .
C46 C -0.1128(4) 0.3681(3) 0.44790(17) 0.0172(8) Uani 1 1 d . . . . .
C47 C -0.1268(4) 0.3039(3) 0.50507(18) 0.0220(9) Uani 1 1 d . . . . .
H47 H -0.185336 0.333537 0.532680 0.026 Uiso 1 1 calc R . . . .
C48 C -0.0600(4) 0.1988(4) 0.52430(18) 0.0241(10) Uani 1 1 d . . . . .
C49 C 0.0234(4) 0.1560(3) 0.48335(19) 0.0235(10) Uani 1 1 d . . . . .
H49 H 0.068834 0.084093 0.494970 0.028 Uiso 1 1 calc R . . . .
C50 C -0.1913(4) 0.4810(3) 0.42874(17) 0.0167(8) Uani 1 1 d . . . . .
C51 C -0.3499(4) 0.6007(3) 0.35639(18) 0.0208(9) Uani 1 1 d . . . . .
H51 H -0.401400 0.602857 0.322736 0.025 Uiso 1 1 calc R . . . .
C52 C -0.1784(4) 0.6819(4) 0.3884(2) 0.0266(10) Uani 1 1 d . . . . .
H52 H -0.117206 0.736644 0.375249 0.032 Uiso 1 1 calc R . . . .
C53 C -0.3636(4) 0.6254(4) 0.45851(19) 0.0250(10) Uani 1 1 d . . . . .
H53 H -0.424260 0.642523 0.491910 0.030 Uiso 1 1 calc R . . . .
C54 C -0.2736(4) 0.4866(3) 0.37689(17) 0.0182(9) Uani 1 1 d . . . . .
H54A H -0.215566 0.467684 0.343721 0.022 Uiso 1 1 calc R . . . .
H54B H -0.334783 0.432879 0.389636 0.022 Uiso 1 1 calc R . . . .
C55 C -0.2860(4) 0.5111(4) 0.47847(18) 0.0225(9) Uani 1 1 d . . . . .
H55A H -0.236724 0.508308 0.512429 0.027 Uiso 1 1 calc R . . . .
H55B H -0.346887 0.457179 0.491477 0.027 Uiso 1 1 calc R . . . .
C56 C -0.2562(4) 0.6838(4) 0.33679(19) 0.0264(10) Uani 1 1 d . . . . .
H56A H -0.305588 0.757382 0.322738 0.032 Uiso 1 1 calc R . . . .
H56B H -0.196122 0.666384 0.303857 0.032 Uiso 1 1 calc R . . . .
C57 C -0.2703(4) 0.7098(4) 0.4391(2) 0.0299(11) Uani 1 1 d . . . . .
H57A H -0.320017 0.783641 0.426120 0.036 Uiso 1 1 calc R . . . .
H57B H -0.219931 0.708849 0.472365 0.036 Uiso 1 1 calc R . . . .
C58 C -0.1005(4) 0.5685(3) 0.40875(19) 0.0224(9) Uani 1 1 d . . . . .
H58A H -0.049184 0.567094 0.441809 0.027 Uiso 1 1 calc R . . . .
H58B H -0.039092 0.551845 0.376045 0.027 Uiso 1 1 calc R . . . .
C59 C -0.4419(4) 0.6285(4) 0.40713(19) 0.0248(10) Uani 1 1 d . . . . .
H59A H -0.492267 0.701982 0.393927 0.030 Uiso 1 1 calc R . . . .
H59B H -0.503898 0.575490 0.419882 0.030 Uiso 1 1 calc R . . . .
C60 C -0.0808(5) 0.1356(4) 0.5871(2) 0.0340(11) Uani 1 1 d . . . . .
H60A H -0.028762 0.063059 0.592517 0.051 Uiso 1 1 calc GR . . . .
H60B H -0.172981 0.128347 0.596055 0.051 Uiso 1 1 calc GR . . . .
H60C H -0.054035 0.174068 0.613554 0.051 Uiso 1 1 calc GR . . . .
O100 O 0.7030(4) 0.5309(4) 0.1742(2) 0.0816(15) Uani 1 1 d D U . . .
C101 C 0.7130(9) 0.5272(8) 0.1148(4) 0.104(3) Uani 1 1 d D U . . .
H10A H 0.664799 0.470230 0.110483 0.125 Uiso 1 1 calc R . . . .
H10B H 0.805396 0.507538 0.102031 0.125 Uiso 1 1 calc R . . . .
C102 C 0.6615(8) 0.6302(8) 0.0778(4) 0.099(3) Uani 1 1 d D U . . .
H10C H 0.578965 0.625638 0.062410 0.119 Uiso 1 1 calc R . . . .
H10D H 0.724306 0.653928 0.044139 0.119 Uiso 1 1 calc R . . . .
C103 C 0.6395(8) 0.7070(7) 0.1175(4) 0.106(3) Uani 1 1 d D U . . .
H10E H 0.706674 0.755611 0.108117 0.127 Uiso 1 1 calc R . . . .
H10F H 0.552947 0.752315 0.112617 0.127 Uiso 1 1 calc R . . . .
C104 C 0.6473(8) 0.6400(6) 0.1774(4) 0.087(2) Uani 1 1 d D U . . .
H10G H 0.702407 0.668842 0.199364 0.104 Uiso 1 1 calc R . . . .
H10H H 0.559519 0.640318 0.197956 0.104 Uiso 1 1 calc R . . . .
O200 O 0.6547(12) -0.0055(9) 0.4965(5) 0.070(3) Uani 0.439(8) 1 d D U P A 1
C201 C 0.678(2) 0.0334(13) 0.4349(7) 0.059(3) Uani 0.439(8) 1 d D U P A 1
H20C H 0.602410 0.029569 0.414072 0.071 Uiso 0.439(8) 1 calc R . P A 1
H20D H 0.755915 -0.010046 0.420027 0.071 Uiso 0.439(8) 1 calc R . P A 1
C202 C 0.6977(17) 0.1450(13) 0.4263(7) 0.052(3) Uani 0.439(8) 1 d D U P A 1
H20E H 0.668359 0.189995 0.387856 0.063 Uiso 0.439(8) 1 calc R . P A 1
H20F H 0.790561 0.149592 0.428167 0.063 Uiso 0.439(8) 1 calc R . P A 1
C203 C 0.6165(16) 0.1812(12) 0.4761(7) 0.054(2) Uani 0.439(8) 1 d D U P A 1
H20G H 0.649944 0.241571 0.485731 0.065 Uiso 0.439(8) 1 calc R . P A 1
H20H H 0.524756 0.205160 0.466459 0.065 Uiso 0.439(8) 1 calc R . P A 1
C204 C 0.6293(17) 0.0832(11) 0.5249(6) 0.066(3) Uani 0.439(8) 1 d D U P A 1
H20I H 0.701970 0.082029 0.548622 0.079 Uiso 0.439(8) 1 calc R . P A 1
H20J H 0.548092 0.079673 0.550818 0.079 Uiso 0.439(8) 1 calc R . P A 1
O210 O 0.5879(7) 0.2360(6) 0.4446(3) 0.053(2) Uani 0.561(8) 1 d D U P A 2
C211 C 0.5806(12) 0.1576(9) 0.5009(5) 0.057(3) Uani 0.561(8) 1 d D U P A 2
H21C H 0.489666 0.144774 0.512535 0.069 Uiso 0.561(8) 1 calc R . P A 2
H21D H 0.611907 0.184741 0.531704 0.069 Uiso 0.561(8) 1 calc R . P A 2
C212 C 0.6629(13) 0.0567(10) 0.4941(5) 0.057(2) Uani 0.561(8) 1 d D U P A 2
H21E H 0.617916 -0.006974 0.511831 0.069 Uiso 0.561(8) 1 calc R . P A 2
H21F H 0.745608 0.046474 0.512893 0.069 Uiso 0.561(8) 1 calc R . P A 2
C213 C 0.6874(17) 0.0712(10) 0.4285(6) 0.054(2) Uani 0.561(8) 1 d D U P A 2
H21G H 0.771850 0.029659 0.418299 0.065 Uiso 0.561(8) 1 calc R . P A 2
H21H H 0.617091 0.048745 0.411731 0.065 Uiso 0.561(8) 1 calc R . P A 2
C214 C 0.6884(12) 0.1892(9) 0.4084(5) 0.049(2) Uani 0.561(8) 1 d D U P A 2
H21I H 0.773701 0.207560 0.413517 0.059 Uiso 0.561(8) 1 calc R . P A 2
H21J H 0.670159 0.215798 0.366347 0.059 Uiso 0.561(8) 1 calc R . P A 2

loop_
_atom_site_aniso_label
_atom_site_aniso_U_11
_atom_site_aniso_U_22
_atom_site_aniso_U_33
_atom_site_aniso_U_23
_atom_site_aniso_U_13
_atom_site_aniso_U_12
U1 0.01272(7) 0.01455(8) 0.01465(7) -0.00623(5) -0.00163(5) -0.00116(5)
O1 0.0191(14) 0.0201(15) 0.0177(14) -0.0034(12) -0.0015(11) -0.0102(12)
O2 0.0137(14) 0.0213(15) 0.0210(15) -0.0140(12) 0.0014(11) -0.0011(11)
O3 0.0233(15) 0.0202(15) 0.0132(14) -0.0048(12) 0.0004(11) -0.0031(12)
O4 0.0146(15) 0.0243(16) 0.0275(17) -0.0076(13) -0.0058(13) 0.0012(12)
N1 0.0177(17) 0.0183(18) 0.0172(17) -0.0059(14) -0.0030(14) -0.0010(14)
N2 0.0152(17) 0.0178(18) 0.0235(19) -0.0107(15) -0.0045(14) -0.0009(14)
N3 0.0213(18) 0.0177(18) 0.0208(18) -0.0090(15) -0.0063(14) -0.0017(14)
C1 0.018(2) 0.021(2) 0.031(2) -0.0114(19) -0.0088(18) 0.0008(17)
C2 0.016(2) 0.019(2) 0.031(2) -0.0121(18) -0.0060(18) -0.0045(17)
C3 0.017(2) 0.024(2) 0.029(2) -0.0125(19) -0.0060(18) 0.0034(17)
C4 0.023(2) 0.016(2) 0.026(2) -0.0096(18) -0.0089(18) 0.0046(17)
C5 0.025(2) 0.021(2) 0.018(2) -0.0051(17) -0.0091(17) -0.0005(18)
C6 0.025(2) 0.021(2) 0.019(2) -0.0050(17) -0.0090(17) -0.0039(18)
C7 0.022(2) 0.022(2) 0.017(2) -0.0083(17) -0.0045(17) -0.0020(17)
C8 0.017(2) 0.017(2) 0.019(2) -0.0069(17) -0.0012(16) -0.0005(16)
C9 0.0129(19) 0.017(2) 0.021(2) -0.0059(17) -0.0009(16) -0.0006(16)
C10 0.0137(19) 0.019(2) 0.021(2) -0.0062(17) -0.0020(16) -0.0022(16)
C11 0.020(2) 0.019(2) 0.022(2) -0.0056(18) -0.0028(17) -0.0011(17)
C12 0.018(2) 0.018(2) 0.030(2) -0.0088(18) -0.0065(18) -0.0049(17)
C13 0.019(2) 0.022(2) 0.021(2) -0.0083(18) -0.0047(17) -0.0022(17)
C14 0.024(2) 0.020(2) 0.021(2) -0.0041(17) -0.0076(18) -0.0046(17)
C15 0.041(3) 0.057(4) 0.039(3) 0.003(3) -0.026(3) -0.022(3)
C16 0.076(4) 0.034(3) 0.022(3) -0.010(2) -0.009(3) -0.014(3)
C17 0.059(3) 0.034(3) 0.025(3) 0.003(2) -0.016(2) -0.019(3)
C18 0.025(2) 0.033(3) 0.031(3) 0.000(2) -0.008(2) -0.008(2)
C19 0.033(3) 0.025(2) 0.021(2) -0.0024(19) -0.0053(19) -0.010(2)
C20 0.092(5) 0.048(4) 0.031(3) 0.002(3) -0.028(3) -0.038(3)
C21 0.072(4) 0.038(3) 0.024(3) -0.004(2) -0.011(3) -0.016(3)
C22 0.040(3) 0.025(2) 0.020(2) -0.0063(19) -0.004(2) -0.004(2)
C23 0.058(4) 0.050(4) 0.037(3) 0.004(3) -0.027(3) -0.013(3)
C24 0.043(3) 0.023(2) 0.040(3) -0.008(2) -0.017(2) -0.014(2)
C25 0.017(2) 0.021(2) 0.023(2) -0.0077(18) 0.0023(17) -0.0042(17)
C26 0.016(2) 0.015(2) 0.020(2) -0.0060(16) -0.0019(16) 0.0011(16)
C27 0.016(2) 0.017(2) 0.015(2) -0.0057(16) -0.0045(16) 0.0036(16)
C28 0.017(2) 0.014(2) 0.018(2) -0.0033(16) -0.0036(16) 0.0002(16)
C29 0.024(2) 0.018(2) 0.019(2) -0.0095(17) -0.0008(17) -0.0011(17)
C30 0.028(2) 0.019(2) 0.020(2) -0.0100(18) 0.0056(18) -0.0015(18)
C31 0.017(2) 0.020(2) 0.023(2) -0.0065(18) 0.0039(17) 0.0000(17)
C32 0.017(2) 0.016(2) 0.017(2) -0.0045(16) -0.0021(16) -0.0017(16)
C33 0.017(2) 0.025(2) 0.027(2) -0.0091(19) -0.0034(18) 0.0024(18)
C34 0.025(2) 0.041(3) 0.024(2) 0.009(2) -0.002(2) -0.009(2)
C35 0.024(2) 0.023(2) 0.040(3) -0.012(2) -0.003(2) -0.0092(19)
C36 0.015(2) 0.021(2) 0.021(2) -0.0074(18) -0.0031(17) 0.0009(17)
C37 0.020(2) 0.023(2) 0.032(2) -0.0110(19) -0.0027(18) -0.0023(18)
C38 0.018(2) 0.051(3) 0.022(2) -0.007(2) 0.0045(18) -0.010(2)
C39 0.021(2) 0.030(3) 0.052(3) 0.011(2) -0.002(2) -0.011(2)
C40 0.018(2) 0.030(3) 0.022(2) 0.0033(19) -0.0022(18) -0.0045(18)
C41 0.020(2) 0.032(3) 0.027(2) -0.005(2) -0.0038(18) -0.0073(19)
C42 0.034(3) 0.039(3) 0.035(3) -0.023(2) 0.014(2) -0.008(2)
C43 0.029(2) 0.017(2) 0.018(2) -0.0049(17) -0.0032(18) -0.0040(18)
C44 0.029(2) 0.021(2) 0.016(2) -0.0058(17) -0.0046(17) -0.0087(18)
C45 0.022(2) 0.018(2) 0.014(2) -0.0042(16) -0.0041(16) -0.0072(17)
C46 0.019(2) 0.021(2) 0.015(2) -0.0064(17) -0.0031(16) -0.0075(17)
C47 0.023(2) 0.027(2) 0.018(2) -0.0082(18) -0.0010(17) -0.0063(18)
C48 0.030(2) 0.025(2) 0.018(2) -0.0007(18) -0.0004(18) -0.0141(19)
C49 0.032(2) 0.017(2) 0.022(2) -0.0002(18) -0.0077(19) -0.0055(18)
C50 0.019(2) 0.023(2) 0.0109(19) -0.0047(16) -0.0018(16) -0.0084(17)
C51 0.021(2) 0.026(2) 0.017(2) -0.0046(18) -0.0023(17) -0.0077(18)
C52 0.022(2) 0.020(2) 0.039(3) -0.005(2) 0.000(2) -0.0130(18)
C53 0.024(2) 0.031(3) 0.022(2) -0.0119(19) -0.0013(18) -0.0008(19)
C54 0.022(2) 0.025(2) 0.0118(19) -0.0052(17) -0.0030(16) -0.0108(17)
C55 0.023(2) 0.032(2) 0.014(2) -0.0082(18) -0.0012(17) -0.0049(19)
C56 0.029(2) 0.022(2) 0.026(2) -0.0001(19) 0.0006(19) -0.0074(19)
C57 0.030(3) 0.026(2) 0.039(3) -0.017(2) -0.008(2) 0.000(2)
C58 0.018(2) 0.026(2) 0.026(2) -0.0093(19) -0.0010(18) -0.0067(18)
C59 0.020(2) 0.031(3) 0.023(2) -0.0050(19) -0.0024(18) -0.0040(19)
C60 0.046(3) 0.032(3) 0.022(2) 0.000(2) -0.003(2) -0.011(2)
O100 0.050(3) 0.100(4) 0.088(3) -0.010(3) -0.023(3) 0.000(3)
C101 0.090(5) 0.125(6) 0.082(5) -0.011(5) 0.006(4) -0.006(5)
C102 0.058(4) 0.131(6) 0.094(5) -0.001(5) 0.001(4) -0.017(4)
C103 0.071(4) 0.108(6) 0.103(5) 0.002(5) 0.033(4) 0.018(4)
C104 0.068(4) 0.084(5) 0.091(5) -0.013(4) -0.003(4) 0.022(4)
O200 0.069(5) 0.059(5) 0.075(5) -0.010(5) 0.004(4) -0.005(5)
C201 0.058(4) 0.055(6) 0.066(5) -0.020(5) -0.002(4) -0.005(5)
C202 0.051(4) 0.050(5) 0.062(5) -0.024(5) -0.003(4) -0.010(5)
C203 0.050(4) 0.053(5) 0.062(5) -0.018(4) -0.007(4) -0.006(4)
C204 0.064(5) 0.060(6) 0.068(6) -0.011(5) 0.000(5) -0.005(5)
O210 0.048(4) 0.050(4) 0.061(4) -0.020(3) 0.004(3) -0.005(3)
C211 0.049(5) 0.055(5) 0.062(5) -0.014(5) 0.004(4) -0.002(4)
C212 0.057(4) 0.052(5) 0.065(4) -0.023(4) 0.005(4) -0.006(4)
C213 0.054(4) 0.051(6) 0.061(4) -0.022(5) -0.003(4) -0.008(5)
C214 0.044(4) 0.050(5) 0.058(5) -0.025(4) -0.002(4) -0.004(4)

loop_
_atom_type_symbol
_atom_type_description
_atom_type_scat_dispersion_real
_atom_type_scat_dispersion_imag
_atom_type_scat_source
C C 0.0033 0.0016 'International Tables Vol C Tables 4.2.6.8 and 6.1.1.4'
H H 0.0000 0.0000 'International Tables Vol C Tables 4.2.6.8 and 6.1.1.4'
N N 0.0061 0.0033 'International Tables Vol C Tables 4.2.6.8 and 6.1.1.4'
O O 0.0106 0.0060 'International Tables Vol C Tables 4.2.6.8 and 6.1.1.4'
U U -9.6767 9.6646 'International Tables Vol C Tables 4.2.6.8 and 6.1.1.4'

loop_
_geom_angle_atom_site_label_1
_geom_angle_atom_site_label_2
_geom_angle_atom_site_label_3
_geom_angle
O1 U1 O2 121.82(10)
O1 U1 O3 118.49(10)
O1 U1 N1 69.53(10)
O1 U1 N2 82.25(10)
O1 U1 N3 131.19(10)
O2 U1 O3 118.19(10)
O2 U1 N1 130.19(10)
O2 U1 N2 69.53(10)
O2 U1 N3 80.31(10)
O3 U1 N1 82.50(10)
O3 U1 N2 132.19(10)
O3 U1 N3 70.27(10)
O4 U1 O1 85.92(11)
O4 U1 O2 86.22(11)
O4 U1 O3 85.63(11)
O4 U1 N1 142.88(11)
O4 U1 N2 141.24(11)
O4 U1 N3 141.97(11)
N2 U1 N1 64.28(10)
N2 U1 N3 64.73(10)
N3 U1 N1 64.16(10)
C9 O1 U1 150.8(2)
C27 O2 U1 147.8(2)
C45 O3 U1 150.0(3)
U1 O4 H4 175(4)
C1 N1 U1 115.7(2)
C1 N1 C7 111.0(3)
C6 N1 U1 106.3(2)
C6 N1 C1 110.3(3)
C6 N1 C7 107.5(3)
C7 N1 U1 105.7(2)
C2 N2 U1 107.3(2)
C2 N2 C3 111.4(3)
C2 N2 C25 106.4(3)
C3 N2 U1 115.1(2)
C3 N2 C25 110.9(3)
C25 N2 U1 105.3(2)
C4 N3 U1 105.5(2)
C4 N3 C5 111.0(3)
C4 N3 C43 107.9(3)
C5 N3 U1 116.3(2)
C5 N3 C43 110.3(3)
C43 N3 U1 105.3(2)
N1 C1 H1A 109.0
N1 C1 H1B 109.0
N1 C1 C2 113.0(3)
H1A C1 H1B 107.8
C2 C1 H1A 109.0
C2 C1 H1B 109.0
N2 C2 C1 113.5(3)
N2 C2 H2A 108.9
N2 C2 H2B 108.9
C1 C2 H2A 108.9
C1 C2 H2B 108.9
H2A C2 H2B 107.7
N2 C3 H3A 108.8
N2 C3 H3B 108.8
N2 C3 C4 113.9(3)
H3A C3 H3B 107.7
C4 C3 H3A 108.8
C4 C3 H3B 108.8
N3 C4 C3 112.6(3)
N3 C4 H4A 109.1
N3 C4 H4B 109.1
C3 C4 H4A 109.1
C3 C4 H4B 109.1
H4A C4 H4B 107.8
N3 C5 H5A 109.0
N3 C5 H5B 109.0
N3 C5 C6 112.7(3)
H5A C5 H5B 107.8
C6 C5 H5A 109.0
C6 C5 H5B 109.0
N1 C6 C5 112.6(3)
N1 C6 H6A 109.1
N1 C6 H6B 109.1
C5 C6 H6A 109.1
C5 C6 H6B 109.1
H6A C6 H6B 107.8
N1 C7 H7A 108.3
N1 C7 H7B 108.3
N1 C7 C8 116.0(3)
H7A C7 H7B 107.4
C8 C7 H7A 108.3
C8 C7 H7B 108.3
C9 C8 C7 120.1(4)
C13 C8 C7 120.1(4)
C13 C8 C9 119.6(4)
O1 C9 C8 117.9(4)
O1 C9 C10 121.9(4)
C8 C9 C10 120.2(4)
C9 C10 C14 121.2(4)
C11 C10 C9 117.1(4)
C11 C10 C14 121.7(4)
C10 C11 H11 117.9
C10 C11 C12 124.1(4)
C12 C11 H11 117.9
C11 C12 C24 121.3(4)
C13 C12 C11 117.1(4)
C13 C12 C24 121.6(4)
C8 C13 H13 119.1
C12 C13 C8 121.9(4)
C12 C13 H13 119.1
C10 C14 C18 110.9(4)
C10 C14 C19 112.3(3)
C10 C14 C22 110.1(3)
C18 C14 C19 108.3(3)
C18 C14 C22 108.0(4)
C19 C14 C22 107.0(4)
C18 C15 H15 109.2
C20 C15 H15 109.2
C20 C15 C18 109.7(4)
C20 C15 C23 109.8(5)
C23 C15 H15 109.2
C23 C15 C18 109.7(4)
C20 C16 H16 109.8
C20 C16 C21 110.2(5)
C20 C16 C22 108.3(4)
C21 C16 H16 109.8
C21 C16 C22 108.9(4)
C22 C16 H16 109.8
C19 C17 H17 109.2
C21 C17 H17 109.2
C21 C17 C19 109.3(4)
C23 C17 H17 109.2
C23 C17 C19 109.7(4)
C23 C17 C21 110.4(4)
C14 C18 C15 110.1(4)
C14 C18 H18A 109.6
C14 C18 H18B 109.6
C15 C18 H18A 109.6
C15 C18 H18B 109.6
H18A C18 H18B 108.1
C14 C19 C17 110.9(4)
C14 C19 H19A 109.5
C14 C19 H19B 109.5
C17 C19 H19A 109.5
C17 C19 H19B 109.5
H19A C19 H19B 108.1
C15 C20 C16 110.3(4)
C15 C20 H20A 109.6
C15 C20 H20B 109.6
C16 C20 H20A 109.6
C16 C20 H20B 109.6
H20A C20 H20B 108.1
C16 C21 C17 108.7(4)
C16 C21 H21A 109.9
C16 C21 H21B 109.9
C17 C21 H21A 109.9
C17 C21 H21B 109.9
H21A C21 H21B 108.3
C14 C22 H22A 109.2
C14 C22 H22B 109.2
C16 C22 C14 112.3(4)
C16 C22 H22A 109.2
C16 C22 H22B 109.2
H22A C22 H22B 107.9
C15 C23 H23A 109.9
C15 C23 H23B 109.9
C17 C23 C15 108.9(4)
C17 C23 H23A 109.9
C17 C23 H23B 109.9
H23A C23 H23B 108.3
C12 C24 H24A 109.5
C12 C24 H24B 109.5
C12 C24 H24C 109.5
H24A C24 H24B 109.5
H24A C24 H24C 109.5
H24B C24 H24C 109.5
N2 C25 H25A 107.9
N2 C25 H25B 107.9
N2 C25 C26 117.8(3)
H25A C25 H25B 107.2
C26 C25 H25A 107.9
C26 C25 H25B 107.9
C27 C26 C25 121.5(4)
C31 C26 C25 118.1(4)
C31 C26 C27 120.0(4)
O2 C27 C26 118.1(3)
O2 C27 C28 121.8(4)
C26 C27 C28 120.1(4)
C27 C28 C32 121.6(3)
C29 C28 C27 117.5(4)
C29 C28 C32 120.9(4)
C28 C29 H29 118.3
C30 C29 C28 123.5(4)
C30 C29 H29 118.3
C29 C30 C31 117.8(4)
C29 C30 C42 121.1(4)
C31 C30 C42 121.1(4)
C26 C31 H31 119.5
C30 C31 C26 121.0(4)
C30 C31 H31 119.5
C28 C32 C36 110.4(3)
C28 C32 C37 113.2(3)
C28 C32 C40 110.0(3)
C37 C32 C36 107.4(3)
C40 C32 C36 109.4(3)
C40 C32 C37 106.3(3)
C36 C33 H33 109.3
C36 C33 C38 109.2(3)
C36 C33 C41 110.3(4)
C38 C33 H33 109.3
C41 C33 H33 109.3
C41 C33 C38 109.4(4)
C38 C34 H34 109.1
C39 C34 H34 109.1
C39 C34 C38 109.7(4)
C40 C34 H34 109.1
C40 C34 C38 109.3(4)
C40 C34 C39 110.6(4)
C37 C35 H35 109.3
C37 C35 C39 110.0(4)
C37 C35 C41 109.7(4)
C39 C35 H35 109.3
C39 C35 C41 109.1(4)
C41 C35 H35 109.3
C32 C36 H36A 109.5
C32 C36 H36B 109.5
C33 C36 C32 110.5(3)
C33 C36 H36A 109.5
C33 C36 H36B 109.5
H36A C36 H36B 108.1
C32 C37 H37A 109.2
C32 C37 H37B 109.2
C35 C37 C32 112.0(4)
C35 C37 H37A 109.2
C35 C37 H37B 109.2
H37A C37 H37B 107.9
C33 C38 C34 109.0(4)
C33 C38 H38A 109.9
C33 C38 H38B 109.9
C34 C38 H38A 109.9
C34 C38 H38B 109.9
H38A C38 H38B 108.3
C34 C39 H39A 110.0
C34 C39 H39B 110.0
C35 C39 C34 108.5(4)
C35 C39 H39A 110.0
C35 C39 H39B 110.0
H39A C39 H39B 108.4
C32 C40 H40A 109.5
C32 C40 H40B 109.5
C34 C40 C32 110.6(3)
C34 C40 H40A 109.5
C34 C40 H40B 109.5
H40A C40 H40B 108.1
C33 C41 C35 109.1(3)
C33 C41 H41A 109.9
C33 C41 H41B 109.9
C35 C41 H41A 109.9
C35 C41 H41B 109.9
H41A C41 H41B 108.3
C30 C42 H42A 109.5
C30 C42 H42B 109.5
C30 C42 H42C 109.5
H42A C42 H42B 109.5
H42A C42 H42C 109.5
H42B C42 H42C 109.5
N3 C43 H43A 108.4
N3 C43 H43B 108.4
N3 C43 C44 115.4(3)
H43A C43 H43B 107.5
C44 C43 H43A 108.4
C44 C43 H43B 108.4
C45 C44 C43 119.3(4)
C49 C44 C43 120.6(4)
C49 C44 C45 120.1(4)
O3 C45 C44 118.4(4)
O3 C45 C46 121.5(4)
C44 C45 C46 120.1(4)
C45 C46 C50 121.3(3)
C47 C46 C45 116.9(4)
C47 C46 C50 121.9(4)
C46 C47 H47 118.0
C46 C47 C48 124.0(4)
C48 C47 H47 118.0
C47 C48 C60 120.4(4)
C49 C48 C47 117.4(4)
C49 C48 C60 122.2(4)
C44 C49 H49 119.2
C48 C49 C44 121.5(4)
C48 C49 H49 119.2
C46 C50 C54 110.4(3)
C46 C50 C55 112.1(3)
C46 C50 C58 110.7(3)
C55 C50 C54 107.1(3)
C55 C50 C58 107.6(3)
C58 C50 C54 108.7(3)
C54 C51 H51 109.5
C56 C51 H51 109.5
C56 C51 C54 109.8(3)
C56 C51 C59 109.1(4)
C59 C51 H51 109.5
C59 C51 C54 109.5(3)
C56 C52 H52 109.3
C57 C52 H52 109.3
C57 C52 C56 110.0(4)
C57 C52 C58 109.9(4)
C58 C52 H52 109.3
C58 C52 C56 109.1(4)
C55 C53 H53 109.4
C57 C53 H53 109.4
C57 C53 C55 109.8(4)
C59 C53 H53 109.4
C59 C53 C55 109.1(4)
C59 C53 C57 109.6(4)
C50 C54 H54A 109.5
C50 C54 H54B 109.5
C51 C54 C50 110.7(3)
C51 C54 H54A 109.5
C51 C54 H54B 109.5
H54A C54 H54B 108.1
C50 C55 C53 111.5(3)
C50 C55 H55A 109.3
C50 C55 H55B 109.3
C53 C55 H55A 109.3
C53 C55 H55B 109.3
H55A C55 H55B 108.0
C51 C56 C52 109.8(3)
C51 C56 H56A 109.7
C51 C56 H56B 109.7
C52 C56 H56A 109.7
C52 C56 H56B 109.7
H56A C56 H56B 108.2
C52 C57 C53 108.6(4)
C52 C57 H57A 110.0
C52 C57 H57B 110.0
C53 C57 H57A 110.0
C53 C57 H57B 110.0
H57A C57 H57B 108.4
C50 C58 H58A 109.4
C50 C58 H58B 109.4
C52 C58 C50 111.1(3)
C52 C58 H58A 109.4
C52 C58 H58B 109.4
H58A C58 H58B 108.0
C51 C59 H59A 109.7
C51 C59 H59B 109.7
C53 C59 C51 109.6(3)
C53 C59 H59A 109.7
C53 C59 H59B 109.7
H59A C59 H59B 108.2
C48 C60 H60A 109.5
C48 C60 H60B 109.5
C48 C60 H60C 109.5
H60A C60 H60B 109.5
H60A C60 H60C 109.5
H60B C60 H60C 109.5
C101 O100 C104 107.8(6)
O100 C101 H10A 109.3
O100 C101 H10B 109.3
O100 C101 C102 111.4(8)
H10A C101 H10B 108.0
C102 C101 H10A 109.3
C102 C101 H10B 109.3
C101 C102 H10C 110.9
C101 C102 H10D 110.9
C101 C102 C103 104.3(7)
H10C C102 H10D 108.9
C103 C102 H10C 110.9
C103 C102 H10D 110.9
C102 C103 H10E 110.4
C102 C103 H10F 110.4
H10E C103 H10F 108.6
C104 C103 C102 106.6(7)
C104 C103 H10E 110.4
C104 C103 H10F 110.4
O100 C104 C103 107.8(7)
O100 C104 H10G 110.1
O100 C104 H10H 110.1
C103 C104 H10G 110.1
C103 C104 H10H 110.1
H10G C104 H10H 108.5
C201 O200 C204 110.8(10)
O200 C201 H20C 110.7
O200 C201 H20D 110.7
O200 C201 C202 105.1(12)
H20C C201 H20D 108.8
C202 C201 H20C 110.7
C202 C201 H20D 110.7
C201 C202 H20E 111.0
C201 C202 H20F 111.0
C201 C202 C203 103.9(12)
H20E C202 H20F 109.0
C203 C202 H20E 111.0
C203 C202 H20F 111.0
C202 C203 H20G 111.1
C202 C203 H20H 111.1
H20G C203 H20H 109.0
C204 C203 C202 103.4(11)
C204 C203 H20G 111.1
C204 C203 H20H 111.1
O200 C204 C203 104.3(11)
O200 C204 H20I 110.9
O200 C204 H20J 110.9
C203 C204 H20I 110.9
C203 C204 H20J 110.9
H20I C204 H20J 108.9
C214 O210 C211 106.9(8)
O210 C211 H21C 110.3
O210 C211 H21D 110.3
O210 C211 C212 107.0(9)
H21C C211 H21D 108.6
C212 C211 H21C 110.3
C212 C211 H21D 110.3
C211 C212 H21E 110.8
C211 C212 H21F 110.8
C211 C212 C213 104.6(10)
H21E C212 H21F 108.9
C213 C212 H21E 110.8
C213 C212 H21F 110.8
C212 C213 H21G 111.5
C212 C213 H21H 111.5
H21G C213 H21H 109.3
C214 C213 C212 101.5(10)
C214 C213 H21G 111.5
C214 C213 H21H 111.5
O210 C214 C213 104.9(9)
O210 C214 H21I 110.8
O210 C214 H21J 110.8
C213 C214 H21I 110.8
C213 C214 H21J 110.8
H21I C214 H21J 108.8

loop_
_geom_bond_atom_site_label_1
_geom_bond_atom_site_label_2
_geom_bond_distance
U1 O1 2.193(3)
U1 O2 2.198(3)
U1 O3 2.200(3)
U1 O4 2.079(3)
U1 N1 2.737(3)
U1 N2 2.706(3)
U1 N3 2.719(3)
O1 C9 1.345(5)
O2 C27 1.352(5)
O3 C45 1.331(5)
O4 H4 0.82(5)
N1 C1 1.485(5)
N1 C6 1.483(5)
N1 C7 1.496(5)
N2 C2 1.484(5)
N2 C3 1.488(5)
N2 C25 1.490(5)
N3 C4 1.484(5)
N3 C5 1.488(5)
N3 C43 1.492(5)
C1 H1A 0.9900
C1 H1B 0.9900
C1 C2 1.510(6)
C2 H2A 0.9900
C2 H2B 0.9900
C3 H3A 0.9900
C3 H3B 0.9900
C3 C4 1.523(6)
C4 H4A 0.9900
C4 H4B 0.9900
C5 H5A 0.9900
C5 H5B 0.9900
C5 C6 1.515(6)
C6 H6A 0.9900
C6 H6B 0.9900
C7 H7A 0.9900
C7 H7B 0.9900
C7 C8 1.497(6)
C8 C9 1.411(5)
C8 C13 1.394(6)
C9 C10 1.414(6)
C10 C11 1.390(6)
C10 C14 1.533(6)
C11 H11 0.9500
C11 C12 1.401(6)
C12 C13 1.381(6)
C12 C24 1.511(6)
C13 H13 0.9500
C14 C18 1.537(6)
C14 C19 1.538(6)
C14 C22 1.545(6)
C15 H15 1.0000
C15 C18 1.543(7)
C15 C20 1.519(8)
C15 C23 1.523(7)
C16 H16 1.0000
C16 C20 1.521(8)
C16 C21 1.528(7)
C16 C22 1.530(6)
C17 H17 1.0000
C17 C19 1.538(6)
C17 C21 1.538(8)
C17 C23 1.522(8)
C18 H18A 0.9900
C18 H18B 0.9900
C19 H19A 0.9900
C19 H19B 0.9900
C20 H20A 0.9900
C20 H20B 0.9900
C21 H21A 0.9900
C21 H21B 0.9900
C22 H22A 0.9900
C22 H22B 0.9900
C23 H23A 0.9900
C23 H23B 0.9900
C24 H24A 0.9800
C24 H24B 0.9800
C24 H24C 0.9800
C25 H25A 0.9900
C25 H25B 0.9900
C25 C26 1.504(6)
C26 C27 1.399(6)
C26 C31 1.395(6)
C27 C28 1.410(5)
C28 C29 1.391(5)
C28 C32 1.529(5)
C29 H29 0.9500
C29 C30 1.387(6)
C30 C31 1.388(6)
C30 C42 1.507(6)
C31 H31 0.9500
C32 C36 1.551(5)
C32 C37 1.545(6)
C32 C40 1.540(6)
C33 H33 1.0000
C33 C36 1.521(6)
C33 C38 1.533(6)
C33 C41 1.532(6)
C34 H34 1.0000
C34 C38 1.538(7)
C34 C39 1.526(7)
C34 C40 1.522(6)
C35 H35 1.0000
C35 C37 1.516(6)
C35 C39 1.522(7)
C35 C41 1.532(6)
C36 H36A 0.9900
C36 H36B 0.9900
C37 H37A 0.9900
C37 H37B 0.9900
C38 H38A 0.9900
C38 H38B 0.9900
C39 H39A 0.9900
C39 H39B 0.9900
C40 H40A 0.9900
C40 H40B 0.9900
C41 H41A 0.9900
C41 H41B 0.9900
C42 H42A 0.9800
C42 H42B 0.9800
C42 H42C 0.9800
C43 H43A 0.9900
C43 H43B 0.9900
C43 C44 1.506(6)
C44 C45 1.403(6)
C44 C49 1.392(6)
C45 C46 1.422(6)
C46 C47 1.393(6)
C46 C50 1.524(6)
C47 H47 0.9500
C47 C48 1.396(6)
C48 C49 1.384(6)
C48 C60 1.505(6)
C49 H49 0.9500
C50 C54 1.553(5)
C50 C55 1.532(6)
C50 C58 1.544(6)
C51 H51 1.0000
C51 C54 1.530(6)
C51 C56 1.524(6)
C51 C59 1.526(6)
C52 H52 1.0000
C52 C56 1.533(6)
C52 C57 1.524(6)
C52 C58 1.529(6)
C53 H53 1.0000
C53 C55 1.536(6)
C53 C57 1.534(6)
C53 C59 1.526(6)
C54 H54A 0.9900
C54 H54B 0.9900
C55 H55A 0.9900
C55 H55B 0.9900
C56 H56A 0.9900
C56 H56B 0.9900
C57 H57A 0.9900
C57 H57B 0.9900
C58 H58A 0.9900
C58 H58B 0.9900
C59 H59A 0.9900
C59 H59B 0.9900
C60 H60A 0.9800
C60 H60B 0.9800
C60 H60C 0.9800
O100 C101 1.406(9)
O100 C104 1.441(8)
C101 H10A 0.9900
C101 H10B 0.9900
C101 C102 1.437(10)
C102 H10C 0.9900
C102 H10D 0.9900
C102 C103 1.503(11)
C103 H10E 0.9900
C103 H10F 0.9900
C103 C104 1.454(10)
C104 H10G 0.9900
C104 H10H 0.9900
O200 C201 1.416(14)
O200 C204 1.440(14)
C201 H20C 0.9900
C201 H20D 0.9900
C201 C202 1.446(15)
C202 H20E 0.9900
C202 H20F 0.9900
C202 C203 1.496(15)
C203 H20G 0.9900
C203 H20H 0.9900
C203 C204 1.468(15)
C204 H20I 0.9900
C204 H20J 0.9900
O210 C211 1.448(12)
O210 C214 1.430(11)
C211 H21C 0.9900
C211 H21D 0.9900
C211 C212 1.464(13)
C212 H21E 0.9900
C212 H21F 0.9900
C212 C213 1.506(13)
C213 H21G 0.9900
C213 H21H 0.9900
C213 C214 1.470(13)
C214 H21I 0.9900
C214 H21J 0.9900

loop_
_geom_hbond_atom_site_label_D
_geom_hbond_atom_site_label_H
_geom_hbond_atom_site_label_A
_geom_hbond_distance_DH
_geom_hbond_distance_HA
_geom_hbond_distance_DA
_geom_hbond_angle_DHA
_geom_hbond_site_symmetry_A
O4 H4 O100 0.82(5) 2.03(5) 2.840(5) 174(5) 1_455

loop_
_geom_torsion_atom_site_label_1
_geom_torsion_atom_site_label_2
_geom_torsion_atom_site_label_3
_geom_torsion_atom_site_label_4
_geom_torsion
U1 O1 C9 C8 -5.3(7)
U1 O1 C9 C10 174.1(3)
U1 O2 C27 C26 14.5(7)
U1 O2 C27 C28 -164.8(3)
U1 O3 C45 C44 -10.2(7)
U1 O3 C45 C46 170.1(3)
U1 N1 C1 C2 10.0(4)
U1 N1 C6 C5 59.8(4)
U1 N1 C7 C8 -76.0(3)
U1 N2 C2 C1 58.7(4)
U1 N2 C3 C4 6.8(4)
U1 N2 C25 C26 -73.7(4)
U1 N3 C4 C3 59.7(3)
U1 N3 C5 C6 11.7(4)
U1 N3 C43 C44 -77.1(3)
O1 C9 C10 C11 -179.5(4)
O1 C9 C10 C14 1.0(6)
O2 C27 C28 C29 176.6(3)
O2 C27 C28 C32 -4.2(6)
O3 C45 C46 C47 -177.7(4)
O3 C45 C46 C50 3.3(6)
N1 C1 C2 N2 -47.2(5)
N1 C7 C8 C9 54.2(5)
N1 C7 C8 C13 -130.2(4)
N2 C3 C4 N3 -46.4(5)
N2 C25 C26 C27 48.1(5)
N2 C25 C26 C31 -139.0(4)
N3 C5 C6 N1 -49.5(5)
N3 C43 C44 C45 57.3(5)
N3 C43 C44 C49 -125.9(4)
C1 N1 C6 C5 -66.3(4)
C1 N1 C7 C8 50.1(4)
C2 N2 C3 C4 129.1(4)
C2 N2 C25 C26 172.7(3)
C3 N2 C2 C1 -68.1(4)
C3 N2 C25 C26 51.4(5)
C4 N3 C5 C6 132.3(4)
C4 N3 C43 C44 170.5(3)
C5 N3 C4 C3 -67.1(4)
C5 N3 C43 C44 49.1(4)
C6 N1 C1 C2 130.7(4)
C6 N1 C7 C8 170.8(3)
C7 N1 C1 C2 -110.4(4)
C7 N1 C6 C5 172.6(3)
C7 C8 C9 O1 -4.5(6)
C7 C8 C9 C10 176.1(4)
C7 C8 C13 C12 -176.4(4)
C8 C9 C10 C11 -0.1(6)
C8 C9 C10 C14 -179.6(4)
C9 C8 C13 C12 -0.9(6)
C9 C10 C11 C12 -0.1(6)
C9 C10 C14 C18 59.8(5)
C9 C10 C14 C19 -178.8(4)
C9 C10 C14 C22 -59.6(5)
C10 C11 C12 C13 -0.2(6)
C10 C11 C12 C24 179.2(4)
C10 C14 C18 C15 -177.9(4)
C10 C14 C19 C17 179.0(4)
C10 C14 C22 C16 179.4(4)
C11 C10 C14 C18 -119.7(4)
C11 C10 C14 C19 1.7(6)
C11 C10 C14 C22 120.8(4)
C11 C12 C13 C8 0.7(6)
C13 C8 C9 O1 180.0(4)
C13 C8 C9 C10 0.5(6)
C14 C10 C11 C12 179.5(4)
C18 C14 C19 C17 -58.1(5)
C18 C14 C22 C16 58.2(5)
C18 C15 C20 C16 -61.0(6)
C18 C15 C23 C17 60.9(6)
C19 C14 C18 C15 58.4(5)
C19 C14 C22 C16 -58.3(5)
C19 C17 C21 C16 61.2(6)
C19 C17 C23 C15 -60.2(6)
C20 C15 C18 C14 59.9(5)
C20 C15 C23 C17 -59.8(6)
C20 C16 C21 C17 58.3(5)
C20 C16 C22 C14 -59.3(5)
C21 C16 C20 C15 -59.2(5)
C21 C16 C22 C14 60.4(6)
C21 C17 C19 C14 -61.4(5)
C21 C17 C23 C15 60.3(6)
C22 C14 C18 C15 -57.2(5)
C22 C14 C19 C17 58.1(5)
C22 C16 C20 C15 59.8(5)
C22 C16 C21 C17 -60.2(6)
C23 C15 C18 C14 -60.7(6)
C23 C15 C20 C16 59.6(5)
C23 C17 C19 C14 59.7(5)
C23 C17 C21 C16 -59.5(5)
C24 C12 C13 C8 -178.8(4)
C25 N2 C2 C1 171.0(3)
C25 N2 C3 C4 -112.6(4)
C25 C26 C27 O2 -5.6(6)
C25 C26 C27 C28 173.7(4)
C25 C26 C31 C30 -171.7(4)
C26 C27 C28 C29 -2.7(6)
C26 C27 C28 C32 176.6(3)
C27 C26 C31 C30 1.2(6)
C27 C28 C29 C30 2.3(6)
C27 C28 C32 C36 60.5(5)
C27 C28 C32 C37 -179.0(4)
C27 C28 C32 C40 -60.3(5)
C28 C29 C30 C31 -0.2(6)
C28 C29 C30 C42 178.4(4)
C28 C32 C36 C33 -178.3(3)
C28 C32 C37 C35 179.8(3)
C28 C32 C40 C34 178.4(4)
C29 C28 C32 C36 -120.3(4)
C29 C28 C32 C37 0.2(5)
C29 C28 C32 C40 118.9(4)
C29 C30 C31 C26 -1.6(6)
C31 C26 C27 O2 -178.3(3)
C31 C26 C27 C28 1.0(6)
C32 C28 C29 C30 -176.9(4)
C36 C32 C37 C35 -58.0(4)
C36 C32 C40 C34 56.9(5)
C36 C33 C38 C34 -61.6(5)
C36 C33 C41 C35 59.8(5)
C37 C32 C36 C33 57.8(4)
C37 C32 C40 C34 -58.7(5)
C37 C35 C39 C34 58.3(5)
C37 C35 C41 C33 -58.7(5)
C38 C33 C36 C32 59.8(4)
C38 C33 C41 C35 -60.3(5)
C38 C34 C39 C35 61.3(5)
C38 C34 C40 C32 -59.6(5)
C39 C34 C38 C33 -60.0(5)
C39 C34 C40 C32 61.4(5)
C39 C35 C37 C32 -60.4(5)
C39 C35 C41 C33 61.8(5)
C40 C32 C36 C33 -57.1(4)
C40 C32 C37 C35 59.0(4)
C40 C34 C38 C33 61.4(5)
C40 C34 C39 C35 -59.3(5)
C41 C33 C36 C32 -60.5(4)
C41 C33 C38 C34 59.2(5)
C41 C35 C37 C32 59.6(5)
C41 C35 C39 C34 -62.1(5)
C42 C30 C31 C26 179.8(4)
C43 N3 C4 C3 171.9(3)
C43 N3 C5 C6 -108.1(4)
C43 C44 C45 O3 -5.4(6)
C43 C44 C45 C46 174.3(4)
C43 C44 C49 C48 -176.3(4)
C44 C45 C46 C47 2.7(6)
C44 C45 C46 C50 -176.3(4)
C45 C44 C49 C48 0.4(6)
C45 C46 C47 C48 -0.9(6)
C45 C46 C50 C54 58.0(5)
C45 C46 C50 C55 177.3(3)
C45 C46 C50 C58 -62.4(5)
C46 C47 C48 C49 -1.0(6)
C46 C47 C48 C60 179.7(4)
C46 C50 C54 C51 -178.5(3)
C46 C50 C55 C53 179.6(3)
C46 C50 C58 C52 179.0(3)
C47 C46 C50 C54 -120.9(4)
C47 C46 C50 C55 -1.6(5)
C47 C46 C50 C58 118.7(4)
C47 C48 C49 C44 1.3(6)
C49 C44 C45 O3 177.8(4)
C49 C44 C45 C46 -2.5(6)
C50 C46 C47 C48 178.1(4)
C54 C50 C55 C53 -59.1(4)
C54 C50 C58 C52 57.6(4)
C54 C51 C56 C52 -60.6(5)
C54 C51 C59 C53 60.0(4)
C55 C50 C54 C51 59.1(4)
C55 C50 C58 C52 -58.1(4)
C55 C53 C57 C52 59.6(5)
C55 C53 C59 C51 -59.4(5)
C56 C51 C54 C50 59.1(4)
C56 C51 C59 C53 -60.1(5)
C56 C52 C57 C53 59.8(5)
C56 C52 C58 C50 -59.8(5)
C57 C52 C56 C51 -60.0(5)
C57 C52 C58 C50 60.9(5)
C57 C53 C55 C50 -59.8(4)
C57 C53 C59 C51 60.9(5)
C58 C50 C54 C51 -56.9(4)
C58 C50 C55 C53 57.6(4)
C58 C52 C56 C51 60.6(5)
C58 C52 C57 C53 -60.3(5)
C59 C51 C54 C50 -60.6(4)
C59 C51 C56 C52 59.4(5)
C59 C53 C55 C50 60.4(5)
C59 C53 C57 C52 -60.3(5)
C60 C48 C49 C44 -179.5(4)
O100 C101 C102 C103 10.0(10)
C101 O100 C104 C103 -7.6(9)
C101 C102 C103 C104 -14.2(10)
C102 C103 C104 O100 13.6(9)
C104 O100 C101 C102 -1.8(10)
O200 C201 C202 C203 -30.1(19)
C201 O200 C204 C203 9.1(19)
C201 C202 C203 C204 35.7(18)
C202 C203 C204 O200 -27.2(17)
C204 O200 C201 C202 13(2)
O210 C211 C212 C213 -14.9(14)
C211 O210 C214 C213 30.7(13)
C211 C212 C213 C214 32.6(14)
C212 C213 C214 O210 -38.9(13)
C214 O210 C211 C212 -9.4(13)
